data_7156423
loop_
_publ_author_name
'Kashyap, Akshay'
'Bokosike, Treyvon K.'
'Bhuvanesh, Nattamai'
'Pattabiraman, Mahesh'

_publ_section_title
;
 Stereo- and regioselective photocycloaddition of extended alkenes using
 \g-cyclodextrin.
;
_journal_issue 38
_journal_name_full 'Organic &amp; biomolecular chemistry'
_journal_page_first 6870
_journal_page_last 6875
_journal_paper_doi 10.1039/c8ob01966e
_journal_volume 16
_journal_year 2018
_chemical_compound_source none
_chemical_formula_moiety 'C34 H28 O2'
_chemical_formula_sum 'C34 H28 O2'
_chemical_formula_weight 468.56
_chemical_name_systematic 'Parent Chalcone Dimer'
_chemical_properties_physical Photo-sensitive
_space_group_crystal_system triclinic
_space_group_IT_number 2
_space_group_name_Hall '-P 1'
_space_group_name_H-M_alt 'P -1'
_symmetry_space_group_name_Hall '-P 1'
_symmetry_space_group_name_H-M 'P -1'
_atom_sites_solution_hydrogens geom
_atom_sites_solution_primary dual
_audit_creation_date 2018-03-05
_audit_creation_method
;
Olex2 1.2-beta
(compiled 2017.03.28 svn.r3405 for OlexSys, GUI svn.r5335)
;
_audit_update_record
;
2018-08-07 deposited with the CCDC.
2018-09-12 downloaded from the CCDC.
;
_cell_angle_alpha 105.753(2)
_cell_angle_beta 98.617(2)
_cell_angle_gamma 95.080(2)
_cell_formula_units_Z 2
_cell_length_a 9.3615(3)
_cell_length_b 11.4117(4)
_cell_length_c 12.4513(4)
_cell_measurement_reflns_used 9208
_cell_measurement_temperature 100.0
_cell_measurement_theta_max 70.394
_cell_measurement_theta_min 3.751
_cell_volume 1254.04(7)
_computing_cell_refinement 'SAINT V8.38A (Bruker, 2016)'
_computing_data_reduction 'SAINT V8.38A (Bruker, 2016)'
_computing_molecular_graphics 'Olex2 (Dolomanov et al., 2009)'
_computing_publication_material 'Olex2 (Dolomanov et al., 2009)'
_computing_structure_refinement 'ShelXL (Sheldrick, 2015)'
_computing_structure_solution 'ShelXT (Sheldrick, 2015)'
_diffrn_ambient_temperature 100.0
_diffrn_measured_fraction_theta_full 0.995
_diffrn_measured_fraction_theta_max 0.989
_diffrn_measurement_device_type 'Bruker APEX-II CCD'
_diffrn_measurement_method '\f and \w scans'
_diffrn_radiation_type CuK\a
_diffrn_radiation_wavelength 1.54178
_diffrn_reflns_av_R_equivalents 0.0488
_diffrn_reflns_av_unetI/netI 0.0306
_diffrn_reflns_Laue_measured_fraction_full 0.995
_diffrn_reflns_Laue_measured_fraction_max 0.989
_diffrn_reflns_limit_h_max 11
_diffrn_reflns_limit_h_min -11
_diffrn_reflns_limit_k_max 13
_diffrn_reflns_limit_k_min -13
_diffrn_reflns_limit_l_max 14
_diffrn_reflns_limit_l_min -12
_diffrn_reflns_number 27515
_diffrn_reflns_point_group_measured_fraction_full 0.995
_diffrn_reflns_point_group_measured_fraction_max 0.989
_diffrn_reflns_theta_full 67.679
_diffrn_reflns_theta_max 70.388
_diffrn_reflns_theta_min 3.751
_diffrn_standards_number 0
_exptl_absorpt_coefficient_mu 0.587
_exptl_absorpt_correction_T_max 0.7533
_exptl_absorpt_correction_T_min 0.6016
_exptl_absorpt_correction_type multi-scan
_exptl_absorpt_process_details
'SADABS-2016/2 (Bruker,2016/2) was used for absorption correction. wR2(int) was 0.1189 before and 0.0650 after correction. The Ratio of minimum to maximum transmission is 0.7986. The \l/2 correction factor is Not present.'
_exptl_crystal_colour colourless
_exptl_crystal_colour_primary colourless
_exptl_crystal_density_diffrn 1.241
_exptl_crystal_description plate
_exptl_crystal_F_000 496
_exptl_crystal_recrystallization_method 'Re-crystallisation from solvent: Ethyl acetate'
_exptl_crystal_size_max 0.243
_exptl_crystal_size_mid 0.186
_exptl_crystal_size_min 0.016
_refine_diff_density_max 0.262
_refine_diff_density_min -0.262
_refine_diff_density_rms 0.047
_refine_ls_extinction_method none
_refine_ls_goodness_of_fit_ref 1.059
_refine_ls_hydrogen_treatment constr
_refine_ls_matrix_type full
_refine_ls_number_parameters 325
_refine_ls_number_reflns 4743
_refine_ls_number_restraints 0
_refine_ls_restrained_S_all 1.059
_refine_ls_R_factor_all 0.0548
_refine_ls_R_factor_gt 0.0452
_refine_ls_shift/su_max 0.000
_refine_ls_shift/su_mean 0.000
_refine_ls_structure_factor_coef Fsqd
_refine_ls_weighting_details 'w=1/[\s^2^(Fo^2^)+(0.0447P)^2^+0.6904P] where P=(Fo^2^+2Fc^2^)/3'
_refine_ls_weighting_scheme calc
_refine_ls_wR_factor_gt 0.1038
_refine_ls_wR_factor_ref 0.1102
_reflns_Friedel_coverage 0.000
_reflns_number_gt 4022
_reflns_number_total 4743
_reflns_threshold_expression 'I > 2\s(I)'
_cod_data_source_file c8ob01966e2.cif
_cod_data_source_block phchchco
_cod_depositor_comments 'Adding full bibliography for 7156422--7156423.cif.'
_cod_database_code 7156423
_shelx_shelxl_version_number 2017/1
_shelx_space_group_comment
;
The symmetry employed for this shelxl refinement is uniquely defined
by the following loop, which should always be used as a source of
symmetry information in preference to the above space-group names.
They are only intended as comments.
;
_shelx_estimated_absorpt_t_max 0.991
_shelx_estimated_absorpt_t_min 0.870
_olex2_refinement_description
;
1. Fixed Uiso
 At 1.2 times of:
  All C(H) groups
2.a Ternary CH refined with riding coordinates:
 C2(H2), C3(H3), C5(H5), C6(H6), C7(H7), C8(H8), C21(H21), C22(H22)
2.b Aromatic/amide H refined with riding coordinates:
 C10(H10), C11(H11), C12(H12), C13(H13), C14(H14), C16(H16), C17(H17),
 C18(H18), C19(H19), C20(H20), C24(H24), C25(H25), C26(H26), C27(H27), C28(H28),
  C30(H30), C31(H31), C32(H32), C33(H33), C34(H34)
;
_olex2_submission_special_instructions 'No special instructions were received'

loop_
_space_group_symop_operation_xyz
'x, y, z'
'-x, -y, -z'

loop_
_atom_site_label
_atom_site_type_symbol
_atom_site_fract_x
_atom_site_fract_y
_atom_site_fract_z
_atom_site_U_iso_or_equiv
_atom_site_adp_type
_atom_site_occupancy
_atom_site_site_symmetry_order
_atom_site_calc_flag
_atom_site_refinement_flags_posn
O1 O 0.29768(12) 0.50418(10) 0.47043(9) 0.0248(3) Uani 1 1 d .
O2 O 0.42156(12) 0.59995(11) 0.16639(10) 0.0273(3) Uani 1 1 d .
C1 C 0.24737(15) 0.46838(13) 0.36985(13) 0.0179(3) Uani 1 1 d .
C2 C 0.14370(16) 0.53630(13) 0.31253(13) 0.0183(3) Uani 1 1 d .
H2 H 0.040030 0.499795 0.303934 0.022 Uiso 1 1 calc R
C3 C 0.17848(15) 0.55184(13) 0.19770(12) 0.0174(3) Uani 1 1 d .
H3 H 0.103995 0.502691 0.130632 0.021 Uiso 1 1 calc R
C4 C 0.33263(16) 0.52772(14) 0.18524(12) 0.0182(3) Uani 1 1 d .
C5 C 0.36789(15) 0.40638(13) 0.20059(12) 0.0168(3) Uani 1 1 d .
H5 H 0.349260 0.341922 0.125540 0.020 Uiso 1 1 calc R
C6 C 0.29187(15) 0.35939(13) 0.28781(13) 0.0174(3) Uani 1 1 d .
H6 H 0.210609 0.290420 0.251584 0.021 Uiso 1 1 calc R
C7 C 0.16327(16) 0.67741(13) 0.36179(13) 0.0180(3) Uani 1 1 d .
H7 H 0.265976 0.704774 0.403395 0.022 Uiso 1 1 calc R
C8 C 0.15710(15) 0.68906(14) 0.23661(13) 0.0181(3) Uani 1 1 d .
H8 H 0.244499 0.743324 0.231972 0.022 Uiso 1 1 calc R
C9 C 0.06444(17) 0.74084(14) 0.43642(13) 0.0200(3) Uani 1 1 d .
C10 C -0.07859(18) 0.69197(15) 0.43143(15) 0.0276(4) Uani 1 1 d .
H10 H -0.116754 0.613107 0.380799 0.033 Uiso 1 1 calc R
C11 C -0.1667(2) 0.75781(16) 0.50021(16) 0.0319(4) Uani 1 1 d .
H11 H -0.264992 0.724384 0.494789 0.038 Uiso 1 1 calc R
C12 C -0.1115(2) 0.87138(16) 0.57613(15) 0.0313(4) Uani 1 1 d .
H12 H -0.171440 0.915911 0.623092 0.038 Uiso 1 1 calc R
C13 C 0.0308(2) 0.91955(16) 0.58328(15) 0.0313(4) Uani 1 1 d .
H13 H 0.069694 0.997134 0.635941 0.038 Uiso 1 1 calc R
C14 C 0.11766(18) 0.85502(15) 0.51373(14) 0.0257(3) Uani 1 1 d .
H14 H 0.215501 0.889555 0.519016 0.031 Uiso 1 1 calc R
C15 C 0.01884(16) 0.72461(14) 0.18356(12) 0.0193(3) Uani 1 1 d .
C16 C -0.11358(17) 0.64701(16) 0.15294(14) 0.0264(4) Uani 1 1 d .
H16 H -0.116436 0.566054 0.160016 0.032 Uiso 1 1 calc R
C17 C -0.24136(18) 0.68669(19) 0.11221(15) 0.0333(4) Uani 1 1 d .
H17 H -0.331118 0.633521 0.093353 0.040 Uiso 1 1 calc R
C18 C -0.23823(19) 0.80315(18) 0.09906(14) 0.0336(4) Uani 1 1 d .
H18 H -0.325755 0.830240 0.071556 0.040 Uiso 1 1 calc R
C19 C -0.1078(2) 0.88003(17) 0.12594(14) 0.0326(4) Uani 1 1 d .
H19 H -0.105249 0.959490 0.115317 0.039 Uiso 1 1 calc R
C20 C 0.02054(19) 0.84142(15) 0.16876(14) 0.0259(4) Uani 1 1 d .
H20 H 0.109786 0.895292 0.187958 0.031 Uiso 1 1 calc R
C21 C 0.51749(15) 0.39956(13) 0.27044(12) 0.0157(3) Uani 1 1 d .
H21 H 0.554147 0.482134 0.325797 0.019 Uiso 1 1 calc R
C22 C 0.43620(15) 0.31721(13) 0.33267(13) 0.0176(3) Uani 1 1 d .
H22 H 0.464320 0.350252 0.417057 0.021 Uiso 1 1 calc R
C23 C 0.63995(15) 0.35342(13) 0.21217(12) 0.0165(3) Uani 1 1 d .
C24 C 0.64528(16) 0.35136(14) 0.10078(13) 0.0201(3) Uani 1 1 d .
H24 H 0.569293 0.379371 0.058678 0.024 Uiso 1 1 calc R
C25 C 0.76113(17) 0.30855(15) 0.05028(13) 0.0228(3) Uani 1 1 d .
H25 H 0.764101 0.308092 -0.025763 0.027 Uiso 1 1 calc R
C26 C 0.87229(16) 0.26654(14) 0.11076(14) 0.0227(3) Uani 1 1 d .
H26 H 0.951032 0.236942 0.076239 0.027 Uiso 1 1 calc R
C27 C 0.86746(16) 0.26812(14) 0.22209(14) 0.0225(3) Uani 1 1 d .
H27 H 0.942806 0.238970 0.263718 0.027 Uiso 1 1 calc R
C28 C 0.75289(16) 0.31218(14) 0.27268(13) 0.0199(3) Uani 1 1 d .
H28 H 0.751296 0.314288 0.349284 0.024 Uiso 1 1 calc R
C29 C 0.44164(16) 0.18091(14) 0.29259(14) 0.0209(3) Uani 1 1 d .
C30 C 0.3999(2) 0.11209(16) 0.17976(16) 0.0338(4) Uani 1 1 d .
H30 H 0.363218 0.151075 0.124982 0.041 Uiso 1 1 calc R
C31 C 0.4106(2) -0.01273(17) 0.14540(18) 0.0404(5) Uani 1 1 d .
H31 H 0.382326 -0.057792 0.067546 0.048 Uiso 1 1 calc R
C32 C 0.46182(19) -0.07152(16) 0.22319(19) 0.0375(5) Uani 1 1 d .
H32 H 0.469852 -0.156747 0.199425 0.045 Uiso 1 1 calc R
C33 C 0.5014(2) -0.00544(17) 0.3361(2) 0.0397(5) Uani 1 1 d .
H33 H 0.535484 -0.045553 0.390697 0.048 Uiso 1 1 calc R
C34 C 0.49170(18) 0.12006(16) 0.37048(17) 0.0309(4) Uani 1 1 d .
H34 H 0.519766 0.164691 0.448459 0.037 Uiso 1 1 calc R

loop_
_atom_site_aniso_label
_atom_site_aniso_U_11
_atom_site_aniso_U_22
_atom_site_aniso_U_33
_atom_site_aniso_U_23
_atom_site_aniso_U_13
_atom_site_aniso_U_12
O1 0.0305(6) 0.0281(6) 0.0191(6) 0.0071(4) 0.0080(4) 0.0133(5)
O2 0.0218(6) 0.0322(6) 0.0389(7) 0.0203(5) 0.0149(5) 0.0133(5)
C1 0.0171(7) 0.0209(7) 0.0200(8) 0.0083(6) 0.0100(6) 0.0058(6)
C2 0.0167(7) 0.0202(7) 0.0199(8) 0.0055(6) 0.0076(6) 0.0067(6)
C3 0.0154(7) 0.0220(7) 0.0167(7) 0.0063(6) 0.0041(5) 0.0083(6)
C4 0.0182(7) 0.0245(8) 0.0142(7) 0.0057(6) 0.0062(5) 0.0096(6)
C5 0.0147(7) 0.0210(7) 0.0169(7) 0.0053(6) 0.0064(5) 0.0080(5)
C6 0.0162(7) 0.0189(7) 0.0195(8) 0.0067(6) 0.0064(5) 0.0066(5)
C7 0.0171(7) 0.0197(7) 0.0189(8) 0.0058(6) 0.0049(5) 0.0073(6)
C8 0.0160(7) 0.0217(7) 0.0197(8) 0.0071(6) 0.0069(5) 0.0078(6)
C9 0.0239(8) 0.0229(8) 0.0188(8) 0.0103(6) 0.0071(6) 0.0139(6)
C10 0.0306(9) 0.0245(8) 0.0321(9) 0.0090(7) 0.0150(7) 0.0093(7)
C11 0.0332(9) 0.0341(9) 0.0408(11) 0.0189(8) 0.0236(8) 0.0163(7)
C12 0.0455(11) 0.0329(9) 0.0292(9) 0.0163(7) 0.0233(8) 0.0259(8)
C13 0.0430(10) 0.0288(9) 0.0250(9) 0.0055(7) 0.0116(7) 0.0190(8)
C14 0.0274(8) 0.0282(8) 0.0237(8) 0.0079(7) 0.0055(6) 0.0134(7)
C15 0.0203(7) 0.0273(8) 0.0143(7) 0.0067(6) 0.0084(6) 0.0127(6)
C16 0.0216(8) 0.0358(9) 0.0257(9) 0.0125(7) 0.0059(6) 0.0102(7)
C17 0.0201(8) 0.0549(12) 0.0278(9) 0.0140(8) 0.0052(7) 0.0126(8)
C18 0.0308(9) 0.0547(12) 0.0192(8) 0.0089(8) 0.0054(7) 0.0297(9)
C19 0.0456(11) 0.0338(9) 0.0229(9) 0.0084(7) 0.0071(7) 0.0263(8)
C20 0.0321(9) 0.0271(8) 0.0204(8) 0.0060(6) 0.0067(6) 0.0132(7)
C21 0.0160(7) 0.0182(7) 0.0149(7) 0.0060(5) 0.0042(5) 0.0062(5)
C22 0.0172(7) 0.0202(7) 0.0187(8) 0.0074(6) 0.0073(5) 0.0078(6)
C23 0.0139(7) 0.0162(7) 0.0200(8) 0.0045(6) 0.0048(5) 0.0040(5)
C24 0.0185(7) 0.0245(8) 0.0199(8) 0.0081(6) 0.0045(6) 0.0092(6)
C25 0.0242(8) 0.0282(8) 0.0182(8) 0.0067(6) 0.0083(6) 0.0081(6)
C26 0.0179(7) 0.0250(8) 0.0269(9) 0.0051(6) 0.0100(6) 0.0091(6)
C27 0.0167(7) 0.0259(8) 0.0283(9) 0.0109(6) 0.0047(6) 0.0094(6)
C28 0.0194(7) 0.0254(8) 0.0182(8) 0.0094(6) 0.0061(6) 0.0065(6)
C29 0.0156(7) 0.0206(8) 0.0311(9) 0.0092(6) 0.0128(6) 0.0073(6)
C30 0.0498(11) 0.0221(9) 0.0318(10) 0.0066(7) 0.0151(8) 0.0073(8)
C31 0.0527(12) 0.0226(9) 0.0457(12) 0.0017(8) 0.0246(9) 0.0042(8)
C32 0.0262(9) 0.0199(8) 0.0710(14) 0.0109(9) 0.0248(9) 0.0075(7)
C33 0.0288(9) 0.0286(10) 0.0688(15) 0.0251(9) 0.0055(9) 0.0111(7)
C34 0.0245(8) 0.0262(9) 0.0442(11) 0.0140(7) 0.0033(7) 0.0083(7)

loop_
_atom_type_symbol
_atom_type_description
_atom_type_scat_dispersion_real
_atom_type_scat_dispersion_imag
_atom_type_scat_source
C C 0.0181 0.0091 'International Tables Vol C Tables 4.2.6.8 and 6.1.1.4'
H H 0.0000 0.0000 'International Tables Vol C Tables 4.2.6.8 and 6.1.1.4'
O O 0.0492 0.0322 'International Tables Vol C Tables 4.2.6.8 and 6.1.1.4'

loop_
_geom_angle_atom_site_label_1
_geom_angle_atom_site_label_2
_geom_angle_atom_site_label_3
_geom_angle
O1 C1 C2 122.53(13)
O1 C1 C6 123.93(13)
C2 C1 C6 113.31(12)
C1 C2 H2 111.3
C1 C2 C3 114.97(11)
C1 C2 C7 116.80(12)
C3 C2 H2 111.3
C7 C2 H2 111.3
C7 C2 C3 89.43(11)
C2 C3 H3 112.9
C4 C3 C2 110.88(11)
C4 C3 H3 112.9
C4 C3 C8 115.41(12)
C8 C3 C2 89.90(11)
C8 C3 H3 112.9
O2 C4 C3 123.47(13)
O2 C4 C5 122.34(13)
C5 C4 C3 114.18(12)
C4 C5 H5 110.2
C4 C5 C6 116.33(11)
C4 C5 C21 119.66(12)
C6 C5 H5 110.2
C21 C5 H5 110.2
C21 C5 C6 88.46(11)
C1 C6 C5 108.59(12)
C1 C6 H6 113.7
C1 C6 C22 114.79(12)
C5 C6 H6 113.7
C22 C6 C5 90.00(10)
C22 C6 H6 113.7
C2 C7 H7 107.9
C2 C7 C8 89.09(11)
C8 C7 H7 107.9
C9 C7 C2 121.75(13)
C9 C7 H7 107.9
C9 C7 C8 120.65(12)
C3 C8 C7 88.20(11)
C3 C8 H8 111.1
C7 C8 H8 111.1
C15 C8 C3 117.15(12)
C15 C8 C7 116.37(12)
C15 C8 H8 111.1
C10 C9 C7 123.38(14)
C10 C9 C14 118.06(14)
C14 C9 C7 118.55(14)
C9 C10 H10 119.7
C9 C10 C11 120.55(16)
C11 C10 H10 119.7
C10 C11 H11 119.8
C12 C11 C10 120.32(17)
C12 C11 H11 119.8
C11 C12 H12 120.2
C13 C12 C11 119.57(15)
C13 C12 H12 120.2
C12 C13 H13 119.9
C12 C13 C14 120.12(17)
C14 C13 H13 119.9
C9 C14 H14 119.3
C13 C14 C9 121.35(16)
C13 C14 H14 119.3
C16 C15 C8 122.50(14)
C20 C15 C8 119.13(14)
C20 C15 C16 118.31(14)
C15 C16 H16 119.6
C17 C16 C15 120.82(16)
C17 C16 H16 119.6
C16 C17 H17 119.9
C18 C17 C16 120.19(17)
C18 C17 H17 119.9
C17 C18 H18 120.1
C19 C18 C17 119.86(15)
C19 C18 H18 120.1
C18 C19 H19 119.9
C18 C19 C20 120.19(17)
C20 C19 H19 119.9
C15 C20 C19 120.59(17)
C15 C20 H20 119.7
C19 C20 H20 119.7
C5 C21 H21 108.6
C5 C21 C22 89.24(10)
C22 C21 H21 108.6
C23 C21 C5 120.87(12)
C23 C21 H21 108.6
C23 C21 C22 119.39(11)
C6 C22 C21 87.96(10)
C6 C22 H22 111.7
C21 C22 H22 111.7
C29 C22 C6 115.19(12)
C29 C22 C21 116.72(12)
C29 C22 H22 111.7
C24 C23 C21 122.42(13)
C24 C23 C28 118.83(13)
C28 C23 C21 118.75(13)
C23 C24 H24 119.7
C23 C24 C25 120.56(14)
C25 C24 H24 119.7
C24 C25 H25 119.9
C26 C25 C24 120.21(15)
C26 C25 H25 119.9
C25 C26 H26 120.2
C27 C26 C25 119.51(14)
C27 C26 H26 120.2
C26 C27 H27 119.9
C28 C27 C26 120.19(14)
C28 C27 H27 119.9
C23 C28 H28 119.7
C27 C28 C23 120.69(14)
C27 C28 H28 119.7
C30 C29 C22 122.84(15)
C30 C29 C34 117.65(15)
C34 C29 C22 119.50(15)
C29 C30 H30 119.4
C29 C30 C31 121.24(18)
C31 C30 H30 119.4
C30 C31 H31 119.8
C32 C31 C30 120.49(19)
C32 C31 H31 119.8
C31 C32 H32 120.4
C31 C32 C33 119.28(17)
C33 C32 H32 120.4
C32 C33 H33 119.9
C32 C33 C34 120.21(18)
C34 C33 H33 119.9
C29 C34 C33 121.11(18)
C29 C34 H34 119.4
C33 C34 H34 119.4

loop_
_geom_bond_atom_site_label_1
_geom_bond_atom_site_label_2
_geom_bond_distance
O1 C1 1.2118(19)
O2 C4 1.2122(19)
C1 C2 1.509(2)
C1 C6 1.5144(19)
C2 H2 1.0000
C2 C3 1.565(2)
C2 C7 1.543(2)
C3 H3 1.0000
C3 C4 1.5155(19)
C3 C8 1.549(2)
C4 C5 1.506(2)
C5 H5 1.0000
C5 C6 1.566(2)
C5 C21 1.5540(19)
C6 H6 1.0000
C6 C22 1.5506(19)
C7 H7 1.0000
C7 C8 1.593(2)
C7 C9 1.5015(19)
C8 H8 1.0000
C8 C15 1.5028(19)
C9 C10 1.390(2)
C9 C14 1.390(2)
C10 H10 0.9500
C10 C11 1.396(2)
C11 H11 0.9500
C11 C12 1.382(3)
C12 H12 0.9500
C12 C13 1.376(3)
C13 H13 0.9500
C13 C14 1.387(2)
C14 H14 0.9500
C15 C16 1.395(2)
C15 C20 1.393(2)
C16 H16 0.9500
C16 C17 1.390(2)
C17 H17 0.9500
C17 C18 1.381(3)
C18 H18 0.9500
C18 C19 1.379(3)
C19 H19 0.9500
C19 C20 1.397(2)
C20 H20 0.9500
C21 H21 1.0000
C21 C22 1.584(2)
C21 C23 1.5055(19)
C22 H22 1.0000
C22 C29 1.507(2)
C23 C24 1.389(2)
C23 C28 1.396(2)
C24 H24 0.9500
C24 C25 1.393(2)
C25 H25 0.9500
C25 C26 1.389(2)
C26 H26 0.9500
C26 C27 1.389(2)
C27 H27 0.9500
C27 C28 1.388(2)
C28 H28 0.9500
C29 C30 1.388(2)
C29 C34 1.389(2)
C30 H30 0.9500
C30 C31 1.389(2)
C31 H31 0.9500
C31 C32 1.374(3)
C32 H32 0.9500
C32 C33 1.379(3)
C33 H33 0.9500
C33 C34 1.395(2)
C34 H34 0.9500

loop_
_geom_torsion_atom_site_label_1
_geom_torsion_atom_site_label_2
_geom_torsion_atom_site_label_3
_geom_torsion_atom_site_label_4
_geom_torsion
O1 C1 C2 C3 134.48(15)
O1 C1 C2 C7 31.6(2)
O1 C1 C6 C5 -115.17(16)
O1 C1 C6 C22 -16.2(2)
O2 C4 C5 C6 145.50(15)
O2 C4 C5 C21 41.2(2)
C1 C2 C3 C4 -16.34(17)
C1 C2 C3 C8 -133.64(13)
C1 C2 C7 C8 131.62(12)
C1 C2 C7 C9 -102.24(16)
C1 C6 C22 C21 -94.97(13)
C1 C6 C22 C29 146.32(13)
C2 C1 C6 C5 59.44(15)
C2 C1 C6 C22 158.38(12)
C2 C3 C4 O2 -125.76(16)
C2 C3 C4 C5 53.09(16)
C2 C3 C8 C7 13.66(10)
C2 C3 C8 C15 -105.23(13)
C2 C7 C8 C3 -13.86(10)
C2 C7 C8 C15 105.74(13)
C2 C7 C9 C10 -26.9(2)
C2 C7 C9 C14 153.85(14)
C3 C2 C7 C8 13.72(10)
C3 C2 C7 C9 139.86(13)
C3 C4 C5 C6 -33.37(18)
C3 C4 C5 C21 -137.68(13)
C3 C8 C15 C16 34.3(2)
C3 C8 C15 C20 -148.68(14)
C4 C3 C8 C7 -99.53(13)
C4 C3 C8 C15 141.57(13)
C4 C5 C6 C1 -22.25(17)
C4 C5 C6 C22 -138.50(13)
C4 C5 C21 C22 135.23(13)
C4 C5 C21 C23 -100.44(16)
C5 C6 C22 C21 15.59(10)
C5 C6 C22 C29 -103.12(13)
C5 C21 C22 C6 -15.72(10)
C5 C21 C22 C29 101.59(13)
C5 C21 C23 C24 20.6(2)
C5 C21 C23 C28 -159.99(13)
C6 C1 C2 C3 -40.22(17)
C6 C1 C2 C7 -143.11(13)
C6 C5 C21 C22 15.55(10)
C6 C5 C21 C23 139.87(13)
C6 C22 C29 C30 47.7(2)
C6 C22 C29 C34 -133.02(15)
C7 C2 C3 C4 103.18(13)
C7 C2 C3 C8 -14.11(11)
C7 C8 C15 C16 -68.12(19)
C7 C8 C15 C20 108.92(16)
C7 C9 C10 C11 -177.51(15)
C7 C9 C14 C13 178.55(15)
C8 C3 C4 O2 -25.4(2)
C8 C3 C4 C5 153.42(12)
C8 C7 C9 C10 83.24(19)
C8 C7 C9 C14 -95.97(17)
C8 C15 C16 C17 174.98(15)
C8 C15 C20 C19 -176.20(14)
C9 C7 C8 C3 -140.90(14)
C9 C7 C8 C15 -21.3(2)
C9 C10 C11 C12 -1.5(3)
C10 C9 C14 C13 -0.7(2)
C10 C11 C12 C13 0.3(3)
C11 C12 C13 C14 0.7(3)
C12 C13 C14 C9 -0.5(3)
C14 C9 C10 C11 1.7(2)
C15 C16 C17 C18 1.5(3)
C16 C15 C20 C19 1.0(2)
C16 C17 C18 C19 0.3(3)
C17 C18 C19 C20 -1.4(3)
C18 C19 C20 C15 0.8(3)
C20 C15 C16 C17 -2.1(2)
C21 C5 C6 C1 100.37(12)
C21 C5 C6 C22 -15.89(11)
C21 C22 C29 C30 -53.5(2)
C21 C22 C29 C34 125.88(15)
C21 C23 C24 C25 179.62(14)
C21 C23 C28 C27 179.57(14)
C22 C21 C23 C24 129.16(15)
C22 C21 C23 C28 -51.39(19)
C22 C29 C30 C31 177.98(16)
C22 C29 C34 C33 -178.50(15)
C23 C21 C22 C6 -141.27(13)
C23 C21 C22 C29 -23.96(19)
C23 C24 C25 C26 0.5(2)
C24 C23 C28 C27 -1.0(2)
C24 C25 C26 C27 -0.3(2)
C25 C26 C27 C28 -0.4(2)
C26 C27 C28 C23 1.1(2)
C28 C23 C24 C25 0.2(2)
C29 C30 C31 C32 0.7(3)
C30 C29 C34 C33 0.9(2)
C30 C31 C32 C33 0.5(3)
C31 C32 C33 C34 -1.0(3)
C32 C33 C34 C29 0.3(3)
C34 C29 C30 C31 -1.4(3)
